data_4317959
loop_
_publ_author_name
'Manuela Schweiger'
'S. Russell Seidel'
'Atta M. Arif'
'Peter J. Stang'

_publ_section_title
;
 Solution and Solid State Studies of a Triangle-Square Equilibrium:
 Anion-Induced Selective Crystallization in Supramolecular Self-Assembly
;
_journal_name_full 'Inorganic Chemistry'
_journal_page_first 2556
_journal_page_last 2559
_journal_paper_doi 10.1021/ic0112692
_journal_volume 41
_journal_year 2002
_chemical_formula_sum 'C86 H130 F24 N14 O36 P8 Pt4 S8'
_chemical_formula_weight 3676.64
_chemical_name_systematic
;
   ?
;
_space_group_IT_number 2
_symmetry_cell_setting triclinic
_symmetry_space_group_name_Hall '-P 1'
_symmetry_space_group_name_H-M 'P -1'
_atom_sites_solution_hydrogens geom
_atom_sites_solution_primary direct
_atom_sites_solution_secondary difmap
_audit_creation_method SHELXL-97
_cell_angle_alpha 80.901(7)
_cell_angle_beta 74.906(10)
_cell_angle_gamma 87.888(13)
_cell_formula_units_Z 1
_cell_length_a 11.5726(16)
_cell_length_b 17.160(3)
_cell_length_c 21.568(4)
_cell_measurement_reflns_used 156740
_cell_measurement_temperature 200(1)
_cell_measurement_theta_max 25.03
_cell_measurement_theta_min 1.02
_cell_volume 4083.3(12)
_computing_cell_refinement DENZO-SMN
_computing_data_collection 'Nonius COLLECT'
_computing_data_reduction DENZO-SMN
_computing_molecular_graphics 'WinGX, Ortep3'
_computing_structure_refinement 'SHELXL-97 (Sheldrick, 1997)'
_computing_structure_solution SIR97
_diffrn_ambient_temperature 200(1)
_diffrn_measured_fraction_theta_full 0.607
_diffrn_measured_fraction_theta_max 0.607
_diffrn_measurement_device_type 'Nonius KappaCCD Diffractometer'
_diffrn_measurement_method 'Phi plus Omega scan'
_diffrn_radiation_monochromator graphite
_diffrn_radiation_source 'fine-focus sealed tube'
_diffrn_radiation_type MoK\a
_diffrn_radiation_wavelength 0.71073
_diffrn_reflns_av_R_equivalents 0.0467
_diffrn_reflns_av_sigmaI/netI 0.0890
_diffrn_reflns_limit_h_max 11
_diffrn_reflns_limit_h_min -13
_diffrn_reflns_limit_k_max 20
_diffrn_reflns_limit_k_min -17
_diffrn_reflns_limit_l_max 25
_diffrn_reflns_limit_l_min -22
_diffrn_reflns_number 12746
_diffrn_reflns_theta_full 25.04
_diffrn_reflns_theta_max 25.04
_diffrn_reflns_theta_min 2.91
_diffrn_standards_decay_% <2.0
_exptl_absorpt_coefficient_mu 3.686
_exptl_absorpt_correction_T_max 0.7570
_exptl_absorpt_correction_T_min 0.4251
_exptl_absorpt_correction_type multi-scan
_exptl_absorpt_process_details 'DENZO-SMN (Otwinowski & Minor, 1997)'
_exptl_crystal_colour colorless
_exptl_crystal_density_diffrn 1.495
_exptl_crystal_density_method 'not measured'
_exptl_crystal_description plate
_exptl_crystal_F_000 1808
_exptl_crystal_size_max 0.28
_exptl_crystal_size_mid 0.20
_exptl_crystal_size_min 0.08
_refine_diff_density_max 2.260
_refine_diff_density_min -2.996
_refine_diff_density_rms 0.205
_refine_ls_extinction_method none
_refine_ls_goodness_of_fit_ref 1.032
_refine_ls_hydrogen_treatment mixed
_refine_ls_matrix_type full
_refine_ls_number_parameters 683
_refine_ls_number_reflns 8771
_refine_ls_number_restraints 150
_refine_ls_restrained_S_all 1.029
_refine_ls_R_factor_all 0.1400
_refine_ls_R_factor_gt 0.0948
_refine_ls_shift/su_max 0.000
_refine_ls_shift/su_mean 0.000
_refine_ls_structure_factor_coef Fsqd
_refine_ls_weighting_details 'calc w=1/[\s^2^(Fo^2^)+(0.1084P)^2^+146.8248P] where P=(Fo^2^+2Fc^2^)/3'
_refine_ls_weighting_scheme calc
_refine_ls_wR_factor_gt 0.2364
_refine_ls_wR_factor_ref 0.2719
_reflns_number_gt 5862
_reflns_number_total 8771
_reflns_threshold_expression >2sigma(I)
_cod_data_source_file ic0112692_1.cif
_cod_data_source_block 3
_cod_depositor_comments
;
The following automatic conversions were performed:

'_exptl_absorpt_correction_type' value 'Multi-scan' changed to
'multi-scan' according to the built-in table from CIF Core dictionary
named 'cif_core.dic' version 2.4.1 from 2010-06-29.

Automatic conversion script
Id: cif_fix_values 1646 2011-03-28 12:23:43Z adriana 
;
_cod_original_cell_volume 4083.2(12)
_cod_database_code 4317959

loop_
_symmetry_equiv_pos_as_xyz
'x, y, z'
'-x, -y, -z'

loop_
_atom_site_label
_atom_site_type_symbol
_atom_site_fract_x
_atom_site_fract_y
_atom_site_fract_z
_atom_site_U_iso_or_equiv
_atom_site_adp_type
_atom_site_occupancy
_atom_site_symmetry_multiplicity
_atom_site_calc_flag
_atom_site_refinement_flags
_atom_site_disorder_assembly
_atom_site_disorder_group
Pt1 Pt 1.03689(8) 0.73274(6) 0.08163(4) 0.0454(3) Uani 1 1 d . . .
Pt2 Pt 0.25811(9) 0.12011(6) 0.29928(4) 0.0511(4) Uani 1 1 d . . .
P1 P 1.1256(6) 0.8535(4) 0.0539(3) 0.0592(19) Uani 1 1 d . . .
P2 P 1.0973(7) 0.7006(4) -0.0188(3) 0.061(2) Uani 1 1 d . . .
P3 P 0.2903(6) 0.1092(4) 0.1939(3) 0.0568(18) Uani 1 1 d . . .
P4 P 0.1383(8) 0.0130(5) 0.3352(4) 0.076(2) Uani 1 1 d . . .
N1 N 0.9336(18) 0.6266(12) 0.1163(9) 0.049(5) Uani 1 1 d . . .
N2 N 0.369(2) 0.2199(13) 0.2727(8) 0.052(6) Uani 1 1 d . . .
N3 N 0.2286(16) 0.1414(11) 0.3954(8) 0.042(4) Uiso 1 1 d . . .
N4 N 0.0131(17) 0.2513(13) 0.8207(8) 0.054(6) Uani 1 1 d . . .
C1 C 0.824(2) 0.6282(15) 0.1120(13) 0.065(8) Uani 1 1 d . . .
H1 H 0.7941 0.6747 0.0912 0.077 Uiso 1 1 calc R . .
C2 C 0.751(2) 0.5644(16) 0.1366(11) 0.057(6) Uiso 1 1 d . . .
H2 H 0.6710 0.5666 0.1321 0.068 Uiso 1 1 calc R . .
C3 C 0.791(2) 0.4959(15) 0.1683(11) 0.054(7) Uani 1 1 d . . .
C4 C 0.911(2) 0.4920(15) 0.1708(12) 0.057(7) Uani 1 1 d . . .
H4 H 0.9426 0.4452 0.1900 0.068 Uiso 1 1 calc R . .
C5 C 0.980(3) 0.5569(17) 0.1449(11) 0.061(7) Uani 1 1 d . . .
H5 H 1.0613 0.5555 0.1461 0.074 Uiso 1 1 calc R . .
C6 C 0.713(3) 0.4256(15) 0.1960(12) 0.060(7) Uani 1 1 d . . .
H6 H 0.7493 0.3793 0.2126 0.072 Uiso 1 1 calc R . .
C7 C 0.600(2) 0.4211(17) 0.1997(12) 0.068(8) Uani 1 1 d . . .
H7 H 0.5614 0.4676 0.1847 0.082 Uiso 1 1 calc R . .
C8 C 0.525(3) 0.3491(18) 0.2256(12) 0.064(8) Uani 1 1 d . . .
C9 C 0.405(3) 0.3584(18) 0.2282(15) 0.080(9) Uani 1 1 d . . .
H9 H 0.3743 0.4084 0.2146 0.096 Uiso 1 1 calc R . .
C10 C 0.330(2) 0.2915(17) 0.2516(13) 0.062(7) Uani 1 1 d . . .
H10 H 0.2477 0.2973 0.2525 0.074 Uiso 1 1 calc R . .
C11 C 0.490(2) 0.2124(16) 0.2718(11) 0.056(7) Uani 1 1 d . . .
H11 H 0.5204 0.1627 0.2867 0.067 Uiso 1 1 calc R . .
C12 C 0.565(2) 0.2747(16) 0.2502(11) 0.058(7) Uani 1 1 d . . .
H12 H 0.6460 0.2685 0.2515 0.070 Uiso 1 1 calc R . .
C13 C 0.147(3) 0.1923(18) 0.4189(14) 0.087(10) Uani 1 1 d . . .
H13 H 0.1002 0.2189 0.3917 0.104 Uiso 1 1 calc R . .
C14 C 0.127(3) 0.207(2) 0.4793(13) 0.081(10) Uani 1 1 d . . .
H14 H 0.0653 0.2435 0.4938 0.098 Uiso 1 1 calc R . .
C15 C 0.188(3) 0.175(2) 0.5200(13) 0.086(11) Uani 1 1 d . . .
C16 C 0.285(3) 0.1267(19) 0.4935(14) 0.073(8) Uani 1 1 d . . .
H16 H 0.3380 0.1051 0.5188 0.088 Uiso 1 1 calc R . .
C17 C 0.301(3) 0.1117(16) 0.4327(12) 0.066(8) Uani 1 1 d . . .
H17 H 0.3659 0.0791 0.4154 0.079 Uiso 1 1 calc R . .
C18 C 0.178(3) 0.1869(19) 0.5880(14) 0.087(10) Uani 1 1 d . . .
H18 H 0.2387 0.1654 0.6080 0.104 Uiso 1 1 calc R . .
C19 C 0.092(3) 0.2247(19) 0.6211(14) 0.080(9) Uani 1 1 d . . .
H19 H 0.0389 0.2499 0.5974 0.096 Uiso 1 1 calc R . .
C20 C 0.062(2) 0.2352(16) 0.6906(12) 0.060(7) Uani 1 1 d . . .
C21 C -0.038(3) 0.2739(19) 0.7180(14) 0.086(10) Uani 1 1 d . . .
H21 H -0.0901 0.2974 0.6931 0.104 Uiso 1 1 calc R . .
C22 C -0.060(3) 0.2774(17) 0.7834(13) 0.073(8) Uani 1 1 d . . .
H22 H -0.1332 0.3004 0.8036 0.088 Uiso 1 1 calc R . .
C23 C 0.145(2) 0.2087(13) 0.7261(12) 0.050(6) Uani 1 1 d . . .
H23 H 0.2185 0.1854 0.7065 0.060 Uiso 1 1 calc R . .
C24 C 0.115(2) 0.2179(14) 0.7920(12) 0.059(7) Uani 1 1 d . . .
H24 H 0.1693 0.1996 0.8172 0.071 Uiso 1 1 calc R . .
C25 C 1.061(3) 0.9176(17) 0.1101(15) 0.088(10) Uani 1 1 d . . .
H25A H 1.0624 0.8928 0.1540 0.131 Uiso 1 1 calc R . .
H25B H 0.9775 0.9284 0.1087 0.131 Uiso 1 1 calc R . .
H25C H 1.1059 0.9673 0.0988 0.131 Uiso 1 1 calc R . .
C26 C 1.280(2) 0.854(2) 0.0552(17) 0.098(11) Uani 1 1 d . . .
H26A H 1.2892 0.8231 0.0957 0.147 Uiso 1 1 calc R . .
H26B H 1.3054 0.9088 0.0525 0.147 Uiso 1 1 calc R . .
H26C H 1.3285 0.8316 0.0181 0.147 Uiso 1 1 calc R . .
C27 C 1.110(2) 0.9111(16) -0.0211(12) 0.067(8) Uani 1 1 d . . .
H27A H 1.0260 0.9116 -0.0222 0.100 Uiso 1 1 calc R . .
H27B H 1.1589 0.8878 -0.0580 0.100 Uiso 1 1 calc R . .
H27C H 1.1371 0.9653 -0.0239 0.100 Uiso 1 1 calc R . .
C28 C 1.255(3) 0.723(2) -0.0622(14) 0.099(11) Uani 1 1 d . . .
H28A H 1.3065 0.7000 -0.0346 0.148 Uiso 1 1 calc R . .
H28B H 1.2666 0.7799 -0.0727 0.148 Uiso 1 1 calc R . .
H28C H 1.2747 0.6995 -0.1024 0.148 Uiso 1 1 calc R . .
C29 C 1.014(3) 0.746(2) -0.0738(14) 0.103(11) Uani 1 1 d . . .
H29A H 1.0150 0.8038 -0.0751 0.154 Uiso 1 1 calc R . .
H29B H 0.9316 0.7270 -0.0591 0.154 Uiso 1 1 calc R . .
H29C H 1.0510 0.7337 -0.1173 0.154 Uiso 1 1 calc R . .
C30 C 1.100(3) 0.5940(17) -0.0159(15) 0.106(13) Uani 1 1 d . . .
H30A H 1.1462 0.5701 0.0144 0.159 Uiso 1 1 calc R . .
H30B H 1.1373 0.5813 -0.0593 0.159 Uiso 1 1 calc R . .
H30C H 1.0180 0.5734 -0.0011 0.159 Uiso 1 1 calc R . .
C31 C 0.320(3) 0.0109(17) 0.1715(14) 0.081(9) Uani 1 1 d . . .
H31A H 0.2541 -0.0247 0.1962 0.121 Uiso 1 1 calc R . .
H31B H 0.3949 -0.0091 0.1813 0.121 Uiso 1 1 calc R . .
H31C H 0.3276 0.0136 0.1249 0.121 Uiso 1 1 calc R . .
C32 C 0.423(3) 0.161(2) 0.1412(13) 0.099(11) Uani 1 1 d . . .
H32A H 0.4205 0.2162 0.1488 0.149 Uiso 1 1 calc R . .
H32B H 0.4244 0.1601 0.0957 0.149 Uiso 1 1 calc R . .
H32C H 0.4946 0.1356 0.1507 0.149 Uiso 1 1 calc R . .
C33 C 0.166(3) 0.155(2) 0.1616(13) 0.110(14) Uani 1 1 d . . .
H33A H 0.1495 0.2073 0.1739 0.166 Uiso 1 1 calc R . .
H33B H 0.0940 0.1216 0.1797 0.166 Uiso 1 1 calc R . .
H33C H 0.1882 0.1589 0.1141 0.166 Uiso 1 1 calc R . .
C34 C 0.026(4) -0.001(2) 0.2935(18) 0.150(19) Uani 1 1 d . . .
H34A H -0.0203 0.0471 0.2888 0.225 Uiso 1 1 calc R . .
H34B H -0.0278 -0.0446 0.3187 0.225 Uiso 1 1 calc R . .
H34C H 0.0648 -0.0148 0.2504 0.225 Uiso 1 1 calc R . .
C35 C 0.051(3) 0.010(2) 0.4162(14) 0.130(16) Uani 1 1 d . . .
H35A H 0.0066 0.0592 0.4205 0.195 Uiso 1 1 calc R . .
H35B H 0.1032 0.0026 0.4457 0.195 Uiso 1 1 calc R . .
H35C H -0.0058 -0.0345 0.4272 0.195 Uiso 1 1 calc R . .
C36 C 0.223(4) -0.078(2) 0.341(2) 0.16(2) Uani 1 1 d . . .
H36A H 0.2748 -0.0836 0.2982 0.240 Uiso 1 1 calc R . .
H36B H 0.1682 -0.1227 0.3571 0.240 Uiso 1 1 calc R . .
H36C H 0.2730 -0.0758 0.3715 0.240 Uiso 1 1 calc R . .
S1 S 0.9350(8) 0.2602(6) 0.2909(4) 0.087(3) Uani 1 1 d D . .
F1 F 0.835(2) 0.3922(14) 0.3295(13) 0.167(11) Uani 1 1 d D . .
F2 F 0.884(3) 0.3069(17) 0.4022(11) 0.193(14) Uani 1 1 d D . .
F3 F 0.733(2) 0.2895(18) 0.3680(14) 0.204(14) Uani 1 1 d D . .
O1 O 0.867(2) 0.2676(15) 0.2451(10) 0.124(9) Uani 1 1 d D . .
O2 O 1.0444(18) 0.3016(18) 0.2749(14) 0.168(13) Uani 1 1 d D . .
O3 O 0.941(3) 0.1850(13) 0.3262(11) 0.160(12) Uani 1 1 d D . .
C37 C 0.843(2) 0.3154(17) 0.3473(12) 0.128(16) Uani 1 1 d D . .
S2 S 0.3565(10) 0.5876(6) 0.1265(6) 0.116(3) Uani 1 1 d D . .
F4 F 0.524(3) 0.682(2) 0.1320(17) 0.278(18) Uiso 1 1 d D . .
F5 F 0.346(3) 0.7047(18) 0.1905(18) 0.279(19) Uiso 1 1 d D . .
F6 F 0.448(3) 0.6038(19) 0.2188(14) 0.248(16) Uiso 1 1 d D . .
O4 O 0.322(3) 0.6490(17) 0.0846(15) 0.216(17) Uiso 1 1 d D . .
O5 O 0.447(2) 0.5325(16) 0.1099(15) 0.174(13) Uiso 1 1 d D . .
O6 O 0.258(3) 0.555(2) 0.1774(14) 0.227(17) Uiso 1 1 d D . .
C38 C 0.4239(18) 0.6463(12) 0.1679(9) 0.050 Uiso 1 1 d D . .
S3 S 0.6019(17) -0.0294(10) 0.3019(9) 0.238(11) Uani 1 1 d D . .
F7 F 0.660(3) 0.062(2) 0.1862(15) 0.269(18) Uiso 1 1 d D . .
F8 F 0.794(3) -0.0202(18) 0.2081(15) 0.226(14) Uiso 1 1 d D . .
F9 F 0.754(3) 0.0862(18) 0.2481(16) 0.249(16) Uiso 1 1 d D . .
O7 O 0.570(4) -0.084(3) 0.266(2) 0.37(3) Uiso 1 1 d D . .
O8 O 0.677(5) -0.056(4) 0.343(2) 0.67(11) Uiso 1 1 d D . .
O9 O 0.512(2) 0.0225(15) 0.3259(13) 0.143(10) Uiso 1 1 d D . .
C39 C 0.702(3) 0.0274(19) 0.2351(15) 0.36(5) Uiso 1 1 d D . .
S4 S 0.7425(7) 0.8598(5) 0.0294(3) 0.069(2) Uani 1 1 d D . .
F10 F 0.531(2) 0.8649(15) 0.1086(13) 0.199(15) Uani 1 1 d D . .
F11 F 0.547(2) 0.925(2) 0.0106(14) 0.214(15) Uani 1 1 d D . .
F12 F 0.6185(19) 0.9730(14) 0.0789(13) 0.165(11) Uani 1 1 d D . .
O10 O 0.793(2) 0.9175(11) -0.0247(9) 0.107(8) Uani 1 1 d D . .
O11 O 0.796(2) 0.8530(18) 0.0825(11) 0.157(12) Uani 1 1 d D . .
O12 O 0.710(2) 0.7890(11) 0.0133(10) 0.114(9) Uani 1 1 d D . .
C40 C 0.606(2) 0.9068(15) 0.0593(13) 0.123(15) Uani 1 1 d D . .
O13 O 0.241(3) 0.350(2) 0.1223(16) 0.165(12) Uiso 1 1 d D . .
O14 O 0.184(3) 0.433(2) 0.040(2) 0.226(17) Uiso 1 1 d D . .
N9 N 0.261(4) 0.393(3) 0.0672(19) 0.163(15) Uiso 1 1 d D . .
C41 C 0.388(3) 0.377(3) 0.030(2) 0.159(18) Uiso 1 1 d D . .
H41A H 0.4301 0.3471 0.0602 0.238 Uiso 1 1 calc R . .
H41B H 0.4289 0.4269 0.0107 0.238 Uiso 1 1 calc R . .
H41C H 0.3857 0.3458 -0.0040 0.238 Uiso 1 1 calc R . .
O15 O 0.753(4) 0.088(3) 0.491(2) 0.27(2) Uiso 1 1 d D . .
O16 O 0.648(5) 0.105(4) 0.412(2) 0.37(3) Uiso 1 1 d D . .
N10 N 0.654(5) 0.092(3) 0.474(3) 0.29(3) Uiso 1 1 d D . .
C42 C 0.585(2) 0.1510(14) 0.5165(10) 0.050 Uiso 1 1 d D . .
H42A H 0.6159 0.1488 0.5551 0.075 Uiso 1 1 calc R . .
H42B H 0.5000 0.1375 0.5300 0.075 Uiso 1 1 calc R . .
H42C H 0.5964 0.2045 0.4918 0.075 Uiso 1 1 calc R . .
O17 O 0.156(5) 0.702(4) 0.439(3) 0.14(2) Uiso 0.50 1 d PD . .
O18 O 0.205(11) 0.585(5) 0.491(6) 0.36(7) Uiso 0.50 1 d PD . .
N11 N 0.233(7) 0.651(5) 0.450(4) 0.36(8) Uiso 0.50 1 d PD . .
C43 C 0.333(10) 0.702(9) 0.457(10) 0.45(14) Uiso 0.50 1 d PD . .
H43A H 0.3795 0.6712 0.4844 0.682 Uiso 0.50 1 calc PR . .
H43B H 0.2974 0.7476 0.4781 0.682 Uiso 0.50 1 calc PR . .
H43C H 0.3854 0.7212 0.4144 0.682 Uiso 0.50 1 calc PR . .
O19 O 0.592(8) 0.691(3) 0.601(3) 0.28(5) Uiso 0.50 1 d PD . .
O20 O 0.623(3) 0.6440(18) 0.5043(13) 0.050 Uiso 0.50 1 d PD . .
N12 N 0.571(5) 0.641(3) 0.567(2) 0.14(2) Uiso 0.50 1 d PD . .
C44 C 0.573(4) 0.563(2) 0.6118(18) 0.050 Uiso 0.50 1 d PD . .
H44A H 0.5588 0.5192 0.5904 0.075 Uiso 0.50 1 calc PR . .
H44B H 0.5110 0.5630 0.6524 0.075 Uiso 0.50 1 calc PR . .
H44C H 0.6518 0.5561 0.6213 0.075 Uiso 0.50 1 calc PR . .

loop_
_atom_site_aniso_label
_atom_site_aniso_U_11
_atom_site_aniso_U_22
_atom_site_aniso_U_33
_atom_site_aniso_U_23
_atom_site_aniso_U_13
_atom_site_aniso_U_12
Pt1 0.0497(6) 0.0389(7) 0.0514(6) -0.0146(4) -0.0146(4) -0.0045(4)
Pt2 0.0560(7) 0.0536(8) 0.0462(6) -0.0106(4) -0.0143(4) -0.0101(5)
P1 0.065(5) 0.052(5) 0.067(4) -0.013(3) -0.025(3) -0.014(4)
P2 0.075(5) 0.060(5) 0.049(4) -0.022(3) -0.010(3) -0.007(4)
P3 0.064(5) 0.058(5) 0.053(4) -0.019(3) -0.017(3) -0.008(4)
P4 0.099(6) 0.061(6) 0.065(5) -0.008(4) -0.015(4) -0.028(5)
N1 0.048(14) 0.045(15) 0.057(12) -0.015(10) -0.012(9) -0.013(10)
N2 0.073(16) 0.042(15) 0.041(11) -0.007(9) -0.010(9) -0.019(11)
N4 0.044(13) 0.096(18) 0.022(9) -0.024(10) 0.001(8) 0.008(11)
C1 0.057(19) 0.034(18) 0.11(2) 0.001(13) -0.040(15) -0.018(13)
C3 0.058(18) 0.041(18) 0.066(16) -0.013(12) -0.016(12) -0.011(13)
C4 0.07(2) 0.023(17) 0.069(16) -0.006(12) -0.012(13) -0.005(13)
C5 0.08(2) 0.06(2) 0.054(15) -0.023(13) -0.025(13) 0.012(16)
C6 0.07(2) 0.029(17) 0.079(18) -0.016(12) -0.013(13) 0.006(13)
C7 0.051(18) 0.08(2) 0.087(19) -0.007(15) -0.033(13) -0.038(15)
C8 0.07(2) 0.07(2) 0.061(16) 0.000(13) -0.030(13) -0.022(16)
C9 0.08(2) 0.04(2) 0.12(3) -0.001(16) -0.039(18) -0.013(16)
C10 0.040(16) 0.04(2) 0.10(2) -0.014(15) -0.017(13) -0.004(13)
C11 0.050(18) 0.05(2) 0.074(17) -0.020(13) -0.026(12) -0.003(13)
C12 0.047(16) 0.06(2) 0.070(16) 0.003(13) -0.029(12) -0.027(14)
C13 0.10(2) 0.08(3) 0.08(2) -0.027(17) -0.035(17) 0.06(2)
C14 0.08(2) 0.11(3) 0.045(17) -0.019(16) -0.011(14) 0.010(19)
C15 0.13(3) 0.08(3) 0.043(17) -0.011(16) -0.003(18) -0.04(2)
C16 0.06(2) 0.09(3) 0.066(19) -0.001(16) -0.030(14) -0.003(18)
C17 0.08(2) 0.07(2) 0.051(16) -0.018(13) -0.023(13) 0.006(16)
C18 0.11(3) 0.08(3) 0.061(19) -0.003(16) -0.006(17) -0.02(2)
C19 0.07(2) 0.09(3) 0.08(2) -0.034(18) -0.008(16) -0.013(18)
C20 0.064(19) 0.06(2) 0.065(17) -0.021(14) -0.022(13) 0.014(15)
C21 0.11(3) 0.08(3) 0.07(2) -0.034(18) -0.033(18) 0.01(2)
C22 0.08(2) 0.07(2) 0.07(2) -0.026(15) -0.013(15) 0.018(17)
C23 0.044(16) 0.028(16) 0.083(18) -0.017(12) -0.023(12) 0.007(11)
C24 0.08(2) 0.035(17) 0.063(17) -0.010(12) -0.019(14) -0.001(14)
C25 0.11(3) 0.05(2) 0.10(2) -0.034(17) -0.021(18) -0.022(18)
C26 0.05(2) 0.10(3) 0.16(3) -0.04(2) -0.06(2) 0.021(18)
C27 0.070(19) 0.06(2) 0.071(17) 0.012(13) -0.025(13) -0.001(15)
C28 0.09(2) 0.13(3) 0.07(2) -0.04(2) 0.008(16) 0.00(2)
C29 0.12(3) 0.12(3) 0.08(2) -0.04(2) -0.040(19) 0.02(2)
C30 0.18(4) 0.05(2) 0.09(2) -0.036(17) -0.01(2) -0.04(2)
C31 0.07(2) 0.08(2) 0.10(2) -0.025(17) -0.013(16) 0.002(16)
C32 0.11(3) 0.11(3) 0.065(19) -0.011(18) -0.005(17) -0.04(2)
C33 0.08(2) 0.22(4) 0.070(19) -0.06(2) -0.060(16) 0.08(2)
C34 0.19(4) 0.14(4) 0.12(3) 0.00(2) -0.04(3) -0.13(3)
C35 0.15(3) 0.15(4) 0.07(2) 0.01(2) 0.02(2) -0.09(3)
C36 0.21(5) 0.05(3) 0.16(4) 0.03(2) 0.03(3) 0.01(3)
S1 0.068(6) 0.111(8) 0.091(6) -0.022(5) -0.034(4) 0.015(5)
F1 0.20(3) 0.12(2) 0.20(3) -0.06(2) -0.06(2) 0.05(2)
F2 0.25(4) 0.23(3) 0.14(2) -0.09(2) -0.11(2) 0.11(3)
F3 0.12(2) 0.26(4) 0.22(3) -0.07(3) -0.01(2) 0.06(2)
O1 0.13(2) 0.13(2) 0.13(2) -0.014(16) -0.069(17) 0.030(18)
O2 0.069(17) 0.25(4) 0.19(3) -0.08(3) -0.003(17) -0.03(2)
O3 0.25(4) 0.13(3) 0.11(2) -0.008(18) -0.08(2) 0.04(3)
C37 0.14(4) 0.13(4) 0.11(3) -0.05(3) -0.01(3) 0.00(4)
S2 0.097(8) 0.090(8) 0.159(10) 0.006(7) -0.045(7) 0.008(6)
S3 0.228(18) 0.199(17) 0.242(19) -0.129(16) 0.082(16) -0.041(15)
S4 0.074(5) 0.066(6) 0.069(5) -0.011(4) -0.020(4) -0.004(4)
F10 0.14(2) 0.19(3) 0.22(3) -0.09(2) 0.07(2) -0.07(2)
F11 0.12(2) 0.30(4) 0.27(4) -0.05(3) -0.13(2) 0.03(2)
F12 0.127(19) 0.14(2) 0.22(3) -0.11(2) 0.013(17) -0.009(16)
O10 0.16(2) 0.060(16) 0.087(15) -0.009(11) -0.007(14) -0.006(14)
O11 0.13(2) 0.24(4) 0.12(2) -0.08(2) -0.049(18) 0.05(2)
O12 0.17(2) 0.050(15) 0.126(18) -0.025(13) -0.026(16) -0.047(14)
C40 0.07(3) 0.10(4) 0.22(5) -0.05(4) -0.05(3) 0.03(2)

loop_
_atom_type_symbol
_atom_type_description
_atom_type_scat_dispersion_real
_atom_type_scat_dispersion_imag
_atom_type_scat_source
C C 0.0033 0.0016 'International Tables Vol C Tables 4.2.6.8 and 6.1.1.4'
H H 0.0000 0.0000 'International Tables Vol C Tables 4.2.6.8 and 6.1.1.4'
N N 0.0061 0.0033 'International Tables Vol C Tables 4.2.6.8 and 6.1.1.4'
O O 0.0106 0.0060 'International Tables Vol C Tables 4.2.6.8 and 6.1.1.4'
F F 0.0171 0.0103 'International Tables Vol C Tables 4.2.6.8 and 6.1.1.4'
P P 0.1023 0.0942 'International Tables Vol C Tables 4.2.6.8 and 6.1.1.4'
S S 0.1246 0.1234 'International Tables Vol C Tables 4.2.6.8 and 6.1.1.4'
Pt Pt -1.7033 8.3905 'International Tables Vol C Tables 4.2.6.8 and 6.1.1.4'

loop_
_geom_angle_atom_site_label_1
_geom_angle_atom_site_label_2
_geom_angle_atom_site_label_3
_geom_angle
_geom_angle_site_symmetry_1
_geom_angle_site_symmetry_3
_geom_angle_publ_flag
N4 Pt1 N1 84.2(7) 2_666 . ?
N4 Pt1 P2 173.0(7) 2_666 . ?
N1 Pt1 P2 91.2(5) . . ?
N4 Pt1 P1 90.0(6) 2_666 . ?
N1 Pt1 P1 172.1(6) . . ?
P2 Pt1 P1 95.0(2) . . ?
N2 Pt2 N3 86.5(7) . . ?
N2 Pt2 P3 89.3(5) . . ?
N3 Pt2 P3 174.9(5) . . ?
N2 Pt2 P4 176.0(5) . . ?
N3 Pt2 P4 89.6(5) . . ?
P3 Pt2 P4 94.7(3) . . ?
C25 P1 C26 101.9(15) . . ?
C25 P1 C27 100.9(15) . . ?
C26 P1 C27 108.7(15) . . ?
C25 P1 Pt1 112.0(10) . . ?
C26 P1 Pt1 115.0(12) . . ?
C27 P1 Pt1 116.5(9) . . ?
C29 P2 C30 110.8(16) . . ?
C29 P2 C28 104.4(16) . . ?
C30 P2 C28 98.9(16) . . ?
C29 P2 Pt1 114.5(11) . . ?
C30 P2 Pt1 110.9(10) . . ?
C28 P2 Pt1 116.1(10) . . ?
C32 P3 C31 99.9(15) . . ?
C32 P3 C33 103.9(17) . . ?
C31 P3 C33 109.5(15) . . ?
C32 P3 Pt2 114.4(10) . . ?
C31 P3 Pt2 117.5(10) . . ?
C33 P3 Pt2 110.4(9) . . ?
C35 P4 C34 101.6(18) . . ?
C35 P4 C36 101.6(19) . . ?
C34 P4 C36 108(2) . . ?
C35 P4 Pt2 113.4(11) . . ?
C34 P4 Pt2 118.7(12) . . ?
C36 P4 Pt2 112.0(14) . . ?
C1 N1 C5 120(2) . . ?
C1 N1 Pt1 117.8(18) . . ?
C5 N1 Pt1 122.3(17) . . ?
C10 N2 C11 118(2) . . ?
C10 N2 Pt2 121.9(17) . . ?
C11 N2 Pt2 120.1(18) . . ?
C13 N3 C17 117(2) . . ?
C13 N3 Pt2 120.9(18) . . ?
C17 N3 Pt2 121.5(16) . . ?
C22 N4 C24 117(2) . . ?
C22 N4 Pt1 118.4(17) . 2_666 ?
C24 N4 Pt1 124.9(17) . 2_666 ?
N1 C1 C2 121(3) . . ?
N1 C1 H1 119.4 . . ?
C2 C1 H1 119.4 . . ?
C1 C2 C3 121(3) . . ?
C1 C2 H2 119.7 . . ?
C3 C2 H2 119.7 . . ?
C2 C3 C4 119(2) . . ?
C2 C3 C6 122(2) . . ?
C4 C3 C6 119(2) . . ?
C5 C4 C3 118(3) . . ?
C5 C4 H4 121.1 . . ?
C3 C4 H4 121.1 . . ?
C4 C5 N1 122(3) . . ?
C4 C5 H5 119.2 . . ?
N1 C5 H5 119.2 . . ?
C7 C6 C3 127(3) . . ?
C7 C6 H6 116.7 . . ?
C3 C6 H6 116.7 . . ?
C6 C7 C8 125(3) . . ?
C6 C7 H7 117.4 . . ?
C8 C7 H7 117.4 . . ?
C9 C8 C12 118(2) . . ?
C9 C8 C7 115(3) . . ?
C12 C8 C7 126(3) . . ?
C8 C9 C10 118(3) . . ?
C8 C9 H9 121.0 . . ?
C10 C9 H9 121.0 . . ?
N2 C10 C9 123(3) . . ?
N2 C10 H10 118.4 . . ?
C9 C10 H10 118.4 . . ?
C12 C11 N2 121(2) . . ?
C12 C11 H11 119.6 . . ?
N2 C11 H11 119.6 . . ?
C11 C12 C8 122(2) . . ?
C11 C12 H12 119.2 . . ?
C8 C12 H12 119.2 . . ?
N3 C13 C14 122(3) . . ?
N3 C13 H13 118.9 . . ?
C14 C13 H13 118.9 . . ?
C15 C14 C13 124(3) . . ?
C15 C14 H14 118.2 . . ?
C13 C14 H14 118.2 . . ?
C14 C15 C16 115(3) . . ?
C14 C15 C18 130(4) . . ?
C16 C15 C18 115(3) . . ?
C17 C16 C15 119(3) . . ?
C17 C16 H16 120.3 . . ?
C15 C16 H16 120.3 . . ?
C16 C17 N3 122(3) . . ?
C16 C17 H17 119.0 . . ?
N3 C17 H17 119.0 . . ?
C19 C18 C15 123(4) . . ?
C19 C18 H18 118.3 . . ?
C15 C18 H18 118.3 . . ?
C18 C19 C20 130(3) . . ?
C18 C19 H19 114.8 . . ?
C20 C19 H19 114.8 . . ?
C21 C20 C23 121(3) . . ?
C21 C20 C19 122(3) . . ?
C23 C20 C19 118(3) . . ?
C20 C21 C22 117(3) . . ?
C20 C21 H21 121.5 . . ?
C22 C21 H21 121.5 . . ?
N4 C22 C21 125(3) . . ?
N4 C22 H22 117.4 . . ?
C21 C22 H22 117.4 . . ?
C20 C23 C24 117(2) . . ?
C20 C23 H23 121.4 . . ?
C24 C23 H23 121.4 . . ?
N4 C24 C23 123(2) . . ?
N4 C24 H24 118.5 . . ?
C23 C24 H24 118.5 . . ?
P1 C25 H25A 109.5 . . ?
P1 C25 H25B 109.5 . . ?
H25A C25 H25B 109.5 . . ?
P1 C25 H25C 109.5 . . ?
H25A C25 H25C 109.5 . . ?
H25B C25 H25C 109.5 . . ?
P1 C26 H26A 109.5 . . ?
P1 C26 H26B 109.5 . . ?
H26A C26 H26B 109.5 . . ?
P1 C26 H26C 109.5 . . ?
H26A C26 H26C 109.5 . . ?
H26B C26 H26C 109.5 . . ?
P1 C27 H27A 109.5 . . ?
P1 C27 H27B 109.5 . . ?
H27A C27 H27B 109.5 . . ?
P1 C27 H27C 109.5 . . ?
H27A C27 H27C 109.5 . . ?
H27B C27 H27C 109.5 . . ?
P2 C28 H28A 109.5 . . ?
P2 C28 H28B 109.5 . . ?
H28A C28 H28B 109.5 . . ?
P2 C28 H28C 109.5 . . ?
H28A C28 H28C 109.5 . . ?
H28B C28 H28C 109.5 . . ?
P2 C29 H29A 109.5 . . ?
P2 C29 H29B 109.5 . . ?
H29A C29 H29B 109.5 . . ?
P2 C29 H29C 109.5 . . ?
H29A C29 H29C 109.5 . . ?
H29B C29 H29C 109.5 . . ?
P2 C30 H30A 109.5 . . ?
P2 C30 H30B 109.5 . . ?
H30A C30 H30B 109.5 . . ?
P2 C30 H30C 109.5 . . ?
H30A C30 H30C 109.5 . . ?
H30B C30 H30C 109.5 . . ?
P3 C31 H31A 109.5 . . ?
P3 C31 H31B 109.5 . . ?
H31A C31 H31B 109.5 . . ?
P3 C31 H31C 109.5 . . ?
H31A C31 H31C 109.5 . . ?
H31B C31 H31C 109.5 . . ?
P3 C32 H32A 109.5 . . ?
P3 C32 H32B 109.5 . . ?
H32A C32 H32B 109.5 . . ?
P3 C32 H32C 109.5 . . ?
H32A C32 H32C 109.5 . . ?
H32B C32 H32C 109.5 . . ?
P3 C33 H33A 109.5 . . ?
P3 C33 H33B 109.5 . . ?
H33A C33 H33B 109.5 . . ?
P3 C33 H33C 109.5 . . ?
H33A C33 H33C 109.5 . . ?
H33B C33 H33C 109.5 . . ?
P4 C34 H34A 109.5 . . ?
P4 C34 H34B 109.5 . . ?
H34A C34 H34B 109.5 . . ?
P4 C34 H34C 109.5 . . ?
H34A C34 H34C 109.5 . . ?
H34B C34 H34C 109.5 . . ?
P4 C35 H35A 109.5 . . ?
P4 C35 H35B 109.5 . . ?
H35A C35 H35B 109.5 . . ?
P4 C35 H35C 109.5 . . ?
H35A C35 H35C 109.5 . . ?
H35B C35 H35C 109.5 . . ?
P4 C36 H36A 109.5 . . ?
P4 C36 H36B 109.5 . . ?
H36A C36 H36B 109.5 . . ?
P4 C36 H36C 109.5 . . ?
H36A C36 H36C 109.5 . . ?
H36B C36 H36C 109.5 . . ?
O3 S1 O1 116.7(15) . . ?
O3 S1 O2 112.5(17) . . ?
O1 S1 O2 118.8(16) . . ?
O3 S1 C37 104.9(14) . . ?
O1 S1 C37 98.8(13) . . ?
O2 S1 C37 101.6(14) . . ?
F3 C37 F1 106(2) . . ?
F3 C37 F2 105(2) . . ?
F1 C37 F2 106(2) . . ?
F3 C37 S1 113.2(19) . . ?
F1 C37 S1 118.0(19) . . ?
F2 C37 S1 108.8(18) . . ?
O4 S2 O5 127.0(19) . . ?
O4 S2 O6 111.9(19) . . ?
O5 S2 O6 112.9(18) . . ?
O4 S2 C38 97.4(15) . . ?
O5 S2 C38 100.8(14) . . ?
O6 S2 C38 100.8(15) . . ?
F6 C38 F4 108(2) . . ?
F6 C38 F5 107(2) . . ?
F4 C38 F5 107(2) . . ?
F6 C38 S2 110.6(19) . . ?
F4 C38 S2 114.5(19) . . ?
F5 C38 S2 110.1(19) . . ?
O9 S3 O8 115(2) . . ?
O9 S3 O7 116(2) . . ?
O8 S3 O7 117(3) . . ?
O9 S3 C39 105.5(15) . . ?
O8 S3 C39 102(2) . . ?
O7 S3 C39 96.5(18) . . ?
F9 C39 F7 101(2) . . ?
F9 C39 F8 105(2) . . ?
F7 C39 F8 106(3) . . ?
F9 C39 S3 116(2) . . ?
F7 C39 S3 118(2) . . ?
F8 C39 S3 109(2) . . ?
O12 S4 O10 114.7(12) . . ?
O12 S4 O11 116.7(16) . . ?
O10 S4 O11 115.8(15) . . ?
O12 S4 C40 104.9(12) . . ?
O10 S4 C40 99.0(12) . . ?
O11 S4 C40 102.4(13) . . ?
F12 C40 F10 105(2) . . ?
F12 C40 F11 106(2) . . ?
F10 C40 F11 107(2) . . ?
F12 C40 S4 113.6(18) . . ?
F10 C40 S4 114.8(19) . . ?
F11 C40 S4 109.8(19) . . ?
O13 N9 O14 128(4) . . ?
O13 N9 C41 108(4) . . ?
O14 N9 C41 123(4) . . ?
N9 C41 H41A 109.5 . . ?
N9 C41 H41B 109.5 . . ?
H41A C41 H41B 109.5 . . ?
N9 C41 H41C 109.5 . . ?
H41A C41 H41C 109.5 . . ?
H41B C41 H41C 109.5 . . ?
O15 N10 O16 123(5) . . ?
O15 N10 C42 101(4) . . ?
O16 N10 C42 116(4) . . ?
N10 C42 H42A 109.5 . . ?
N10 C42 H42B 109.5 . . ?
H42A C42 H42B 109.5 . . ?
N10 C42 H42C 109.5 . . ?
H42A C42 H42C 109.5 . . ?
H42B C42 H42C 109.5 . . ?
O17 N11 O18 123(5) . . ?
O17 N11 C43 102(4) . . ?
O18 N11 C43 118(4) . . ?
N11 C43 H43A 109.5 . . ?
N11 C43 H43B 109.5 . . ?
H43A C43 H43B 109.5 . . ?
N11 C43 H43C 109.5 . . ?
H43A C43 H43C 109.5 . . ?
H43B C43 H43C 109.5 . . ?
O19 N12 O20 123(5) . . ?
O19 N12 C44 102(4) . . ?
O20 N12 C44 118(4) . . ?
N12 C44 H44A 109.5 . . ?
N12 C44 H44B 109.5 . . ?
H44A C44 H44B 109.5 . . ?
N12 C44 H44C 109.5 . . ?
H44A C44 H44C 109.5 . . ?
H44B C44 H44C 109.5 . . ?

loop_
_geom_bond_atom_site_label_1
_geom_bond_atom_site_label_2
_geom_bond_distance
_geom_bond_site_symmetry_2
_geom_bond_publ_flag
Pt1 N4 2.094(15) 2_666 ?
Pt1 N1 2.138(18) . ?
Pt1 P2 2.246(6) . ?
Pt1 P1 2.269(7) . ?
Pt2 N2 2.094(18) . ?
Pt2 N3 2.100(16) . ?
Pt2 P3 2.241(6) . ?
Pt2 P4 2.254(7) . ?
P1 C25 1.77(3) . ?
P1 C26 1.79(3) . ?
P1 C27 1.81(2) . ?
P2 C29 1.79(3) . ?
P2 C30 1.82(3) . ?
P2 C28 1.84(3) . ?
P3 C32 1.82(3) . ?
P3 C31 1.82(3) . ?
P3 C33 1.85(3) . ?
P4 C35 1.77(3) . ?
P4 C34 1.81(4) . ?
P4 C36 1.82(4) . ?
N1 C1 1.30(3) . ?
N1 C5 1.41(3) . ?
N2 C10 1.35(3) . ?
N2 C11 1.40(3) . ?
N3 C13 1.32(3) . ?
N3 C17 1.34(3) . ?
N4 C22 1.33(3) . ?
N4 C24 1.33(3) . ?
N4 Pt1 2.094(15) 2_666 ?
C1 C2 1.36(3) . ?
C1 H1 0.9500 . ?
C2 C3 1.39(3) . ?
C2 H2 0.9500 . ?
C3 C4 1.40(3) . ?
C3 C6 1.48(3) . ?
C4 C5 1.35(3) . ?
C4 H4 0.9500 . ?
C5 H5 0.9500 . ?
C6 C7 1.30(4) . ?
C6 H6 0.9500 . ?
C7 C8 1.48(3) . ?
C7 H7 0.9500 . ?
C8 C9 1.37(4) . ?
C8 C12 1.41(4) . ?
C9 C10 1.41(3) . ?
C9 H9 0.9500 . ?
C10 H10 0.9500 . ?
C11 C12 1.34(3) . ?
C11 H11 0.9500 . ?
C12 H12 0.9500 . ?
C13 C14 1.33(4) . ?
C13 H13 0.9500 . ?
C14 C15 1.31(4) . ?
C14 H14 0.9500 . ?
C15 C16 1.43(4) . ?
C15 C18 1.49(4) . ?
C16 C17 1.34(3) . ?
C16 H16 0.9500 . ?
C17 H17 0.9500 . ?
C18 C19 1.28(4) . ?
C18 H18 0.9500 . ?
C19 C20 1.49(4) . ?
C19 H19 0.9500 . ?
C20 C21 1.36(4) . ?
C20 C23 1.39(3) . ?
C21 C22 1.38(4) . ?
C21 H21 0.9500 . ?
C22 H22 0.9500 . ?
C23 C24 1.41(3) . ?
C23 H23 0.9500 . ?
C24 H24 0.9500 . ?
C25 H25A 0.9800 . ?
C25 H25B 0.9800 . ?
C25 H25C 0.9800 . ?
C26 H26A 0.9800 . ?
C26 H26B 0.9800 . ?
C26 H26C 0.9800 . ?
C27 H27A 0.9800 . ?
C27 H27B 0.9800 . ?
C27 H27C 0.9800 . ?
C28 H28A 0.9800 . ?
C28 H28B 0.9800 . ?
C28 H28C 0.9800 . ?
C29 H29A 0.9800 . ?
C29 H29B 0.9800 . ?
C29 H29C 0.9800 . ?
C30 H30A 0.9800 . ?
C30 H30B 0.9800 . ?
C30 H30C 0.9800 . ?
C31 H31A 0.9800 . ?
C31 H31B 0.9800 . ?
C31 H31C 0.9800 . ?
C32 H32A 0.9800 . ?
C32 H32B 0.9800 . ?
C32 H32C 0.9800 . ?
C33 H33A 0.9800 . ?
C33 H33B 0.9800 . ?
C33 H33C 0.9800 . ?
C34 H34A 0.9800 . ?
C34 H34B 0.9800 . ?
C34 H34C 0.9800 . ?
C35 H35A 0.9800 . ?
C35 H35B 0.9800 . ?
C35 H35C 0.9800 . ?
C36 H36A 0.9800 . ?
C36 H36B 0.9800 . ?
C36 H36C 0.9800 . ?
S1 O3 1.399(17) . ?
S1 O1 1.401(17) . ?
S1 O2 1.410(19) . ?
S1 C37 1.77(2) . ?
F1 C37 1.32(2) . ?
F2 C37 1.37(2) . ?
F3 C37 1.30(2) . ?
S2 O4 1.39(2) . ?
S2 O5 1.40(2) . ?
S2 O6 1.419(19) . ?
S2 C38 1.77(2) . ?
F4 C38 1.33(2) . ?
F5 C38 1.39(2) . ?
F6 C38 1.30(2) . ?
S3 O9 1.391(18) . ?
S3 O8 1.41(2) . ?
S3 O7 1.42(2) . ?
S3 C39 1.77(2) . ?
F7 C39 1.33(3) . ?
F8 C39 1.38(3) . ?
F9 C39 1.30(3) . ?
S4 O12 1.403(15) . ?
S4 O10 1.418(16) . ?
S4 O11 1.424(19) . ?
S4 C40 1.76(2) . ?
F10 C40 1.31(2) . ?
F11 C40 1.38(2) . ?
F12 C40 1.30(2) . ?
O13 N9 1.26(4) . ?
O14 N9 1.30(4) . ?
N9 C41 1.51(4) . ?
C41 H41A 0.9800 . ?
C41 H41B 0.9800 . ?
C41 H41C 0.9800 . ?
O15 N10 1.28(4) . ?
O16 N10 1.33(4) . ?
N10 C42 1.53(4) . ?
C42 H42A 0.9800 . ?
C42 H42B 0.9800 . ?
C42 H42C 0.9800 . ?
O17 N11 1.27(4) . ?
O18 N11 1.32(4) . ?
N11 C43 1.53(4) . ?
C43 H43A 0.9800 . ?
C43 H43B 0.9800 . ?
C43 H43C 0.9800 . ?
O19 N12 1.28(4) . ?
O20 N12 1.32(4) . ?
N12 C44 1.52(4) . ?
C44 H44A 0.9800 . ?
C44 H44B 0.9800 . ?
C44 H44C 0.9800 . ?
